data_1561327
loop_
_publ_author_name
'Du, Pei-Yao'
'Liao, Sheng-Yun'
'Gu, Wen'
'Liu, Xin'

_publ_section_title
;
 A multifunctional chemical sensor based on a three-dimensional lanthanide
 metal-organic framework
;
_journal_name_full 'Journal of Solid State Chemistry'
_journal_page_first 31
_journal_page_last 34
_journal_paper_doi 10.1016/j.jssc.2016.09.011
_journal_volume 244
_journal_year 2016
_chemical_formula_moiety 'C28 H24 N4 O16 Sm2, H2 O, C4 H9 N O'
_chemical_formula_sum 'C32 H35 N5 O18 Sm2'
_chemical_formula_weight 1078.37
_space_group_crystal_system triclinic
_space_group_IT_number 2
_space_group_name_Hall '-P 1'
_space_group_name_H-M_alt 'P -1'
_atom_sites_solution_hydrogens mixed
_atom_sites_solution_primary direct
_cell_angle_alpha 75.24(3)
_cell_angle_beta 82.80(3)
_cell_angle_gamma 75.26(3)
_cell_formula_units_Z 2
_cell_length_a 11.038(2)
_cell_length_b 11.249(2)
_cell_length_c 16.132(3)
_cell_measurement_reflns_used 6051
_cell_measurement_temperature 113.1500
_cell_measurement_theta_max 27.8824
_cell_measurement_theta_min 1.9119
_cell_volume 1869.3(7)
_computing_cell_refinement 'CrystalClear (Rigaku Inc., 2008)'
_computing_data_collection 'CrystalClear (Rigaku Inc., 2008)'
_computing_data_reduction 'CrystalClear (Rigaku Inc., 2008)'
_computing_molecular_graphics 'Olex2 (Dolomanov et al., 2009)'
_computing_publication_material 'Olex2 (Dolomanov et al., 2009)'
_computing_structure_refinement 'XL (Sheldrick, 2008)'
_computing_structure_solution
;
????
;
_diffrn_ambient_temperature 113.1500
_diffrn_detector_area_resol_mean 28.5714
_diffrn_measured_fraction_theta_full 0.995
_diffrn_measured_fraction_theta_max 0.995
_diffrn_measurement_details
;
scan:
	Number of images: 180
	           Slice: -110.0000 - 70.0000
	     Image width: 1.0000
	        Exp time: 3.0000
	   Rotation axis: Omega
	           Omega: 0.0000
	             Chi: 45.0000
	             Phi: 0.0000
	             XTD: 45.0743
	          2theta: -19.9066
scan:
	Number of images: 150
	           Slice: -110.0000 - 40.0000
	     Image width: 1.0000
	        Exp time: 3.0000
	   Rotation axis: Omega
	           Omega: 0.0000
	             Chi: 45.0000
	             Phi: 90.0000
	             XTD: 45.0743
	          2theta: -19.9066
scan:
	Number of images: 100
	           Slice: -110.0000 - -10.0000
	     Image width: 1.0000
	        Exp time: 3.0000
	   Rotation axis: Omega
	           Omega: 0.0000
	             Chi: 45.0000
	             Phi: 180.0000
	             XTD: 45.0743
	          2theta: -19.9066
;
_diffrn_measurement_device
;
Saturn70 (4x4 bin mode)
;
_diffrn_measurement_device_details
;
AFC10: Fixed Chi 2 circle
;
_diffrn_measurement_device_type 'Bruker P4'
_diffrn_measurement_method dtprofit.ref
_diffrn_orient_matrix_type d*Trek
_diffrn_orient_matrix_UB_11 -0.0820
_diffrn_orient_matrix_UB_12 0.0283
_diffrn_orient_matrix_UB_13 0.0360
_diffrn_orient_matrix_UB_21 -0.0075
_diffrn_orient_matrix_UB_22 -0.0942
_diffrn_orient_matrix_UB_23 -0.0001
_diffrn_orient_matrix_UB_31 0.0327
_diffrn_orient_matrix_UB_32 0.0123
_diffrn_orient_matrix_UB_33 0.0539
_diffrn_radiation_detector CCD
_diffrn_radiation_monochromator Confocal
_diffrn_radiation_type MoK\a
_diffrn_radiation_wavelength 0.71073
_diffrn_reflns_av_R_equivalents 0.0294
_diffrn_reflns_av_unetI/netI 0.0356
_diffrn_reflns_Laue_measured_fraction_full 0.995
_diffrn_reflns_Laue_measured_fraction_max 0.995
_diffrn_reflns_limit_h_max 13
_diffrn_reflns_limit_h_min -11
_diffrn_reflns_limit_k_max 13
_diffrn_reflns_limit_k_min -13
_diffrn_reflns_limit_l_max 19
_diffrn_reflns_limit_l_min -18
_diffrn_reflns_number 15422
_diffrn_reflns_point_group_measured_fraction_full 0.995
_diffrn_reflns_point_group_measured_fraction_max 0.995
_diffrn_reflns_theta_full 25.007
_diffrn_reflns_theta_max 25.007
_diffrn_reflns_theta_min 1.912
_diffrn_source 'Rotating Anode'
_diffrn_source_current 16.0000
_diffrn_source_power 0.8000
_diffrn_source_voltage 50.0000
_exptl_absorpt_coefficient_mu 3.196
_exptl_absorpt_correction_T_max 0.681
_exptl_absorpt_correction_T_min 0.550
_exptl_absorpt_correction_type multi-scan
_exptl_crystal_colour orange
_exptl_crystal_colour_primary orange
_exptl_crystal_density_diffrn 1.916
_exptl_crystal_description Block
_exptl_crystal_F_000 1060
_exptl_crystal_size_max 0.19
_exptl_crystal_size_mid 0.16
_exptl_crystal_size_min 0.12
_refine_diff_density_max 2.775
_refine_diff_density_min -1.051
_refine_diff_density_rms 0.208
_refine_ls_extinction_coef .
_refine_ls_extinction_method none
_refine_ls_goodness_of_fit_ref 1.032
_refine_ls_hydrogen_treatment constr
_refine_ls_matrix_type full
_refine_ls_number_parameters 526
_refine_ls_number_reflns 6551
_refine_ls_number_restraints 0
_refine_ls_restrained_S_all 1.032
_refine_ls_R_factor_all 0.0523
_refine_ls_R_factor_gt 0.0463
_refine_ls_shift/su_max 0.000
_refine_ls_shift/su_mean 0.016
_refine_ls_structure_factor_coef Fsqd
_refine_ls_weighting_details 'w=1/[\s^2^(Fo^2^)+(0.1200P)^2^] where P=(Fo^2^+2Fc^2^)/3'
_refine_ls_weighting_scheme calc
_refine_ls_wR_factor_gt 0.1489
_refine_ls_wR_factor_ref 0.1557
_reflns_Friedel_coverage 0.000
_reflns_Friedel_fraction_full .
_reflns_Friedel_fraction_max .
_reflns_number_gt 5486
_reflns_number_total 6551
_reflns_threshold_expression 'I > 2\s(I)'
_cod_data_source_file JSSC-2016-244-31.cif
_cod_data_source_block 1
_cod_depositor_comments
;
The following automatic conversions were performed:

data item '_exptl_absorpt_correction_type' value 'Multi-scan' was
changed to 'multi-scan' in accordance with the built-in table derived
from the CIF Core dictionary named 'cif_core.dic' version 2.4.5 last
updated on 2014-11-21.

Automatic conversion script
Id: cif_fix_values 8369 2020-08-20 11:38:08Z andrius 
;
_cod_database_code 1561327
_shelx_space_group_comment
;
The symmetry employed for this shelxl refinement is uniquely defined
by the following loop, which should always be used as a source of
symmetry information in preference to the above space-group names.
They are only intended as comments.
;
_diffrn_number_total 8777
_olex2_refinement_description
;
1. Fixed Uiso
 At 1.2 times of:
  All C(H) groups
 At 1.5 times of:
  All C(H,H,H) groups, All O(H,H) groups
2.a Free rotating group:
 O17(H17A,H17B)
2.b Rotating group:
 O15(H15A,H15B), O16(H16A,H16B), O14(H14A,H14B)
2.c Aromatic/amide H refined with riding coordinates:
 C11(H11), C5(H5), C7(H7), C3(H3), C21(H21), C19(H19), C15(H15), C23(H23),
 C13(H13)
2.d Idealised Me refined as rotating group:
 C28(H28A,H28B,H28C), C26(H26A,H26B,H26C), C27(H27A,H27B,H27C), C30(H30A,H30B,
 H30C), C31(H31A,H31B,H31C), C32(H32A,H32B,H32C)
;
_shelx_shelxl_version_number 2016/4

loop_
_space_group_symop_operation_xyz
'x, y, z'
'-x, -y, -z'

loop_
_atom_site_label
_atom_site_type_symbol
_atom_site_fract_x
_atom_site_fract_y
_atom_site_fract_z
_atom_site_U_iso_or_equiv
_atom_site_adp_type
_atom_site_occupancy
_atom_site_site_symmetry_order
_atom_site_calc_flag
_atom_site_refinement_flags_posn
_atom_site_refinement_flags_adp
_atom_site_refinement_flags_occupancy
_atom_site_disorder_assembly
_atom_site_disorder_group
O12 O 0.7585(5) 0.1533(5) 0.2176(3) 0.0379(11) Uani 1 1 d . . . . .
C24 C 0.7162(7) 0.2500(7) 0.2461(5) 0.0365(16) Uani 1 1 d . . . . .
C20 C 0.7622(7) 0.3659(7) 0.2000(5) 0.0361(16) Uani 1 1 d . . . . .
N3 N 0.9750(7) 0.4551(7) 0.0146(5) 0.0523(18) Uani 1 1 d . . . . .
O5 O 0.8516(4) 0.9320(5) 1.0076(3) 0.0356(11) Uani 1 1 d . . . . .
C16 C 0.9049(7) 0.9250(7) 0.9348(5) 0.0350(16) Uani 1 1 d . . . . .
O6 O 1.0207(4) 0.9241(5) 0.9154(3) 0.0342(11) Uani 1 1 d . . . . .
O3 O 0.4247(4) 1.0053(5) 0.7587(3) 0.0336(11) Uani 1 1 d . . . . .
O4 O 0.4290(5) 0.9811(6) 0.8978(3) 0.0425(13) Uani 1 1 d . . . . .
C9 C 0.4864(7) 0.9779(7) 0.8259(5) 0.0366(16) Uani 1 1 d . . . . .
C10 C 0.6256(6) 0.9389(7) 0.8165(5) 0.0350(16) Uani 1 1 d . . . . .
C11 C 0.6983(7) 0.9404(7) 0.8812(5) 0.0349(15) Uani 1 1 d . . . . .
H11 H 0.659862 0.957769 0.932836 0.042 Uiso 1 1 calc R . . . .
C12 C 0.8301(6) 0.9156(7) 0.8675(4) 0.0335(15) Uani 1 1 d . . . . .
O7 O 1.3880(4) 0.8814(5) 0.4598(3) 0.0384(12) Uani 1 1 d . . . . .
O8 O 1.3794(5) 0.8150(5) 0.3435(3) 0.0399(12) Uani 1 1 d . . . . .
C8 C 1.3273(6) 0.8438(7) 0.4121(5) 0.0345(16) Uani 1 1 d . . . . .
C6 C 1.1948(7) 0.8373(7) 0.4379(5) 0.0359(15) Uani 1 1 d . . . . .
C5 C 1.1467(7) 0.8369(7) 0.5210(5) 0.0360(16) Uani 1 1 d . . . . .
H5 H 1.199051 0.835676 0.562286 0.043 Uiso 1 1 calc R . . . .
C7 C 1.1172(7) 0.8399(7) 0.3766(5) 0.0368(16) Uani 1 1 d . . . . .
H7 H 1.150136 0.838526 0.320779 0.044 Uiso 1 1 calc R . . . .
Sm2 Sm 0.58754(3) 0.83987(3) 0.37340(2) 0.02991(15) Uani 1 1 d . . . . .
Sm1 Sm 0.79283(3) 1.00495(3) 0.13442(2) 0.02881(15) Uani 1 1 d . . . . .
C28 C 0.6318(12) 1.3183(17) -0.1906(7) 0.104(5) Uani 1 1 d . . . . .
H28A H 0.695925 1.363950 -0.212822 0.156 Uiso 1 1 calc GR . . . .
H28B H 0.551136 1.372396 -0.205199 0.156 Uiso 1 1 calc GR . . . .
H28C H 0.646197 1.246166 -0.215059 0.156 Uiso 1 1 calc GR . . . .
O1 O 0.9352(5) 0.9028(5) 0.2509(3) 0.0363(11) Uani 1 1 d . . . . .
O15 O 0.6383(4) 0.8040(5) 0.5260(3) 0.0359(11) Uani 1 1 d . . . . .
H15A H 0.683479 0.727615 0.543772 0.054 Uiso 1 1 d GR . . . .
H15B H 0.569698 0.813603 0.559325 0.054 Uiso 1 1 d GR . . . .
O16 O 0.5790(5) 1.0465(5) 0.4020(3) 0.0368(11) Uani 1 1 d . . . . .
H16A H 0.606884 1.095117 0.356962 0.055 Uiso 1 1 d GR . . . .
H16B H 0.624637 1.037189 0.444157 0.055 Uiso 1 1 d GR . . . .
O10 O 0.6409(5) 0.7129(5) 0.2735(3) 0.0362(11) Uani 1 1 d . . . . .
O14 O 0.5831(5) 0.6237(5) 0.4452(3) 0.0418(12) Uani 1 1 d . . . . .
H14A H 0.657917 0.579719 0.456602 0.063 Uiso 1 1 d GR . . . .
H14B H 0.552706 0.590217 0.412526 0.063 Uiso 1 1 d GR . . . .
O9 O 0.7759(5) 0.7951(5) 0.1747(3) 0.0363(11) Uani 1 1 d . . . . .
N1 N 0.9784(6) 0.8481(6) 0.6304(4) 0.0378(14) Uani 1 1 d . . . . .
O11 O 0.6418(5) 0.2545(5) 0.3105(4) 0.0457(13) Uani 1 1 d . . . . .
C18 C 0.7661(7) 0.5855(7) 0.1850(5) 0.0349(15) Uani 1 1 d . . . . .
O2 O 0.7971(5) 0.8327(5) 0.3540(3) 0.0397(12) Uani 1 1 d . . . . .
N2 N 0.8620(5) 0.8593(6) 0.6454(4) 0.0372(14) Uani 1 1 d . . . . .
O13 O 0.7170(5) 1.1978(5) 0.0297(3) 0.0451(13) Uani 1 1 d . . . . .
C17 C 0.7249(6) 0.7074(7) 0.2129(5) 0.0332(15) Uani 1 1 d . . . . .
C3 C 0.9402(6) 0.8433(7) 0.4808(4) 0.0344(15) Uani 1 1 d . . . . .
H3 H 0.855477 0.845646 0.494916 0.041 Uiso 1 1 calc R . . . .
C21 C 0.8452(7) 0.3618(8) 0.1295(5) 0.0412(17) Uani 1 1 d . . . . .
H21 H 0.872540 0.287639 0.110165 0.049 Uiso 1 1 calc R . . . .
C19 C 0.7218(7) 0.4796(7) 0.2281(5) 0.0366(16) Uani 1 1 d . . . . .
H19 H 0.665241 0.483676 0.275743 0.044 Uiso 1 1 calc R . . . .
C2 C 0.9910(6) 0.8444(7) 0.3971(4) 0.0343(15) Uani 1 1 d . . . . .
C14 C 0.8140(7) 0.8796(7) 0.7285(5) 0.0362(16) Uani 1 1 d . . . . .
C1 C 0.9010(6) 0.8606(7) 0.3279(5) 0.0325(15) Uani 1 1 d . . . . .
C4 C 1.0209(7) 0.8384(7) 0.5438(4) 0.0369(16) Uani 1 1 d . . . . .
C15 C 0.6853(6) 0.9057(7) 0.7416(5) 0.0388(16) Uani 1 1 d . . . . .
H15 H 0.637308 0.901071 0.699549 0.047 Uiso 1 1 calc R . . . .
C22 C 0.8891(8) 0.4701(8) 0.0864(5) 0.0437(18) Uani 1 1 d . . . . .
C23 C 0.8487(7) 0.5801(8) 0.1125(5) 0.0444(18) Uani 1 1 d . . . . .
H23 H 0.875975 0.651694 0.082072 0.053 Uiso 1 1 calc R . . . .
C13 C 0.8874(6) 0.8880(7) 0.7918(5) 0.0345(15) Uani 1 1 d . . . . .
H13 H 0.974086 0.874939 0.782166 0.041 Uiso 1 1 calc R . . . .
N4 N 0.6348(15) 1.2761(11) -0.0967(7) 0.103(4) Uani 1 1 d . . . . .
C26 C 0.8512(8) 1.2427(11) -0.1035(7) 0.065(3) Uani 1 1 d . . . . .
H26A H 0.858427 1.202922 -0.150520 0.097 Uiso 1 1 calc GR . . . .
H26B H 0.918355 1.199362 -0.066550 0.097 Uiso 1 1 calc GR . . . .
H26C H 0.855673 1.329314 -0.125304 0.097 Uiso 1 1 calc GR . . . .
C25 C 0.7211(13) 1.2368(10) -0.0510(8) 0.078(3) Uani 1 1 d . . . . .
C27 C 0.5040(9) 1.2645(14) -0.0479(8) 0.087(4) Uani 1 1 d . . . . .
H27A H 0.449195 1.347091 -0.053655 0.130 Uiso 1 1 calc GR . . . .
H27B H 0.515590 1.226234 0.011874 0.130 Uiso 1 1 calc GR . . . .
H27C H 0.467426 1.213119 -0.072011 0.130 Uiso 1 1 calc GR . . . .
O17 O 0.5059(5) 0.5582(6) 0.6134(4) 0.0443(13) Uani 1 1 d . . . . .
H17A H 0.481806 0.610277 0.645418 0.066 Uiso 1 1 d G . . . .
H17B H 0.584129 0.526283 0.617024 0.066 Uiso 1 1 d G . . . .
C30 C 0.9247(11) 1.5412(11) -0.2803(7) 0.074(3) Uani 1 1 d . . . . .
H30A H 0.955469 1.607192 -0.268339 0.111 Uiso 1 1 calc GR . . . .
H30B H 0.960024 1.526409 -0.335276 0.111 Uiso 1 1 calc GR . . . .
H30C H 0.948378 1.465160 -0.236655 0.111 Uiso 1 1 calc GR . . . .
N5 N 0.7171(14) 1.5923(16) -0.1969(10) 0.124(5) Uani 1 1 d . . . . .
O18 O 0.7411(13) 1.5872(10) -0.3560(9) 0.126(5) Uani 1 1 d . . . . .
C31 C 0.5787(15) 1.6220(19) -0.1835(13) 0.134(6) Uani 1 1 d . . . . .
H31A H 0.555095 1.595993 -0.123537 0.201 Uiso 1 1 calc GR . . . .
H31B H 0.544780 1.578032 -0.215421 0.201 Uiso 1 1 calc GR . . . .
H31C H 0.546222 1.711412 -0.203013 0.201 Uiso 1 1 calc GR . . . .
C32 C 0.792(3) 1.571(2) -0.1189(13) 0.197(13) Uani 1 1 d . . . . .
H32A H 0.777292 1.649059 -0.100533 0.296 Uiso 1 1 calc GR . . . .
H32B H 0.880317 1.544664 -0.134190 0.296 Uiso 1 1 calc GR . . . .
H32C H 0.767037 1.507707 -0.072961 0.296 Uiso 1 1 calc GR . . . .
C29 C 0.773(2) 1.5833(17) -0.281(2) 0.175(11) Uani 1 1 d . . . . .

loop_
_atom_site_aniso_label
_atom_site_aniso_U_11
_atom_site_aniso_U_22
_atom_site_aniso_U_33
_atom_site_aniso_U_23
_atom_site_aniso_U_13
_atom_site_aniso_U_12
O12 0.042(3) 0.037(3) 0.038(3) -0.014(2) 0.006(2) -0.013(2)
C24 0.039(4) 0.040(4) 0.034(4) -0.012(3) -0.001(3) -0.013(3)
C20 0.036(4) 0.035(4) 0.038(4) -0.012(3) 0.003(3) -0.010(3)
N3 0.063(5) 0.038(4) 0.059(4) -0.019(3) 0.028(4) -0.024(3)
O5 0.028(2) 0.046(3) 0.036(3) -0.017(2) 0.003(2) -0.011(2)
C16 0.038(4) 0.033(4) 0.037(4) -0.012(3) 0.002(3) -0.010(3)
O6 0.029(3) 0.041(3) 0.036(3) -0.011(2) -0.002(2) -0.011(2)
O3 0.029(2) 0.037(3) 0.037(3) -0.011(2) -0.004(2) -0.007(2)
O4 0.036(3) 0.058(4) 0.034(3) -0.013(2) 0.002(2) -0.010(2)
C9 0.035(4) 0.036(4) 0.039(4) -0.006(3) -0.002(3) -0.010(3)
C10 0.028(3) 0.037(4) 0.040(4) -0.011(3) -0.002(3) -0.005(3)
C11 0.036(4) 0.037(4) 0.031(3) -0.007(3) -0.001(3) -0.009(3)
C12 0.033(4) 0.034(4) 0.034(4) -0.007(3) -0.002(3) -0.010(3)
O7 0.036(3) 0.050(3) 0.034(3) -0.018(2) -0.001(2) -0.012(2)
O8 0.035(3) 0.053(3) 0.037(3) -0.019(2) 0.001(2) -0.011(2)
C8 0.026(3) 0.039(4) 0.036(4) -0.011(3) 0.002(3) -0.003(3)
C6 0.034(4) 0.037(4) 0.041(4) -0.013(3) 0.001(3) -0.012(3)
C5 0.036(4) 0.040(4) 0.036(4) -0.013(3) -0.006(3) -0.009(3)
C7 0.032(4) 0.042(4) 0.036(4) -0.013(3) 0.002(3) -0.007(3)
Sm2 0.0285(2) 0.0328(2) 0.0306(2) -0.01019(15) 0.00001(14) -0.00890(15)
Sm1 0.0286(2) 0.0295(2) 0.0294(2) -0.00803(15) -0.00114(15) -0.00787(15)
C28 0.084(8) 0.177(16) 0.045(6) -0.015(8) -0.018(6) -0.023(9)
O1 0.036(3) 0.041(3) 0.033(3) -0.008(2) 0.000(2) -0.012(2)
O15 0.033(3) 0.037(3) 0.037(3) -0.011(2) -0.001(2) -0.005(2)
O16 0.043(3) 0.038(3) 0.032(3) -0.009(2) 0.000(2) -0.017(2)
O10 0.041(3) 0.035(3) 0.035(3) -0.015(2) 0.007(2) -0.013(2)
O14 0.047(3) 0.041(3) 0.041(3) -0.012(2) -0.003(2) -0.013(2)
O9 0.042(3) 0.035(3) 0.035(3) -0.012(2) 0.006(2) -0.015(2)
N1 0.036(3) 0.045(4) 0.032(3) -0.011(3) 0.000(3) -0.009(3)
O11 0.060(3) 0.036(3) 0.042(3) -0.016(2) 0.019(3) -0.017(3)
C18 0.036(4) 0.035(4) 0.035(4) -0.010(3) 0.001(3) -0.009(3)
O2 0.032(3) 0.055(3) 0.034(3) -0.013(2) -0.001(2) -0.012(2)
N2 0.034(3) 0.046(4) 0.033(3) -0.012(3) -0.003(2) -0.009(3)
O13 0.050(3) 0.040(3) 0.041(3) 0.001(2) -0.012(2) -0.009(2)
C17 0.033(4) 0.032(4) 0.038(4) -0.010(3) -0.003(3) -0.010(3)
C3 0.028(3) 0.039(4) 0.036(4) -0.010(3) -0.001(3) -0.007(3)
C21 0.048(4) 0.035(4) 0.044(4) -0.017(3) 0.007(3) -0.011(3)
C19 0.036(4) 0.035(4) 0.039(4) -0.011(3) 0.004(3) -0.008(3)
C2 0.034(4) 0.036(4) 0.034(4) -0.008(3) -0.006(3) -0.009(3)
C14 0.033(4) 0.044(4) 0.033(4) -0.013(3) 0.003(3) -0.011(3)
C1 0.029(4) 0.030(4) 0.039(4) -0.011(3) -0.003(3) -0.004(3)
C4 0.041(4) 0.039(4) 0.027(3) -0.005(3) 0.001(3) -0.008(3)
C15 0.036(4) 0.041(4) 0.037(4) -0.008(3) -0.005(3) -0.005(3)
C22 0.048(4) 0.041(4) 0.045(4) -0.015(4) 0.020(3) -0.020(4)
C23 0.048(4) 0.044(5) 0.047(4) -0.018(4) 0.010(3) -0.019(4)
C13 0.030(3) 0.033(4) 0.039(4) -0.006(3) 0.000(3) -0.008(3)
N4 0.190(13) 0.072(7) 0.056(6) 0.004(5) -0.045(7) -0.048(7)
C26 0.045(5) 0.069(7) 0.066(6) -0.004(5) 0.001(4) -0.002(5)
C25 0.113(9) 0.043(6) 0.082(8) -0.016(5) -0.043(7) -0.006(6)
C27 0.041(5) 0.114(11) 0.082(8) 0.005(7) -0.006(5) -0.003(6)
O17 0.052(3) 0.042(3) 0.042(3) -0.017(2) 0.011(3) -0.017(3)
C30 0.088(8) 0.065(7) 0.065(6) 0.002(5) -0.015(6) -0.025(6)
N5 0.113(10) 0.140(13) 0.120(11) -0.038(10) -0.027(8) -0.012(9)
O18 0.167(10) 0.077(6) 0.143(10) 0.036(6) -0.115(9) -0.054(6)
C31 0.098(11) 0.132(16) 0.162(18) -0.013(13) 0.002(11) -0.037(11)
C32 0.27(3) 0.19(3) 0.126(17) -0.040(17) -0.114(19) 0.01(2)
C29 0.19(2) 0.062(11) 0.24(3) -0.028(14) 0.11(2) -0.031(12)

loop_
_atom_type_symbol
_atom_type_description
_atom_type_scat_dispersion_real
_atom_type_scat_dispersion_imag
_atom_type_scat_source
C C 0.0033 0.0016 'International Tables Vol C Tables 4.2.6.8 and 6.1.1.4'
H H 0.0000 0.0000 'International Tables Vol C Tables 4.2.6.8 and 6.1.1.4'
N N 0.0061 0.0033 'International Tables Vol C Tables 4.2.6.8 and 6.1.1.4'
O O 0.0106 0.0060 'International Tables Vol C Tables 4.2.6.8 and 6.1.1.4'
Sm Sm -0.1638 3.4418 'International Tables Vol C Tables 4.2.6.8 and 6.1.1.4'

loop_
_geom_angle_atom_site_label_1
_geom_angle_atom_site_label_2
_geom_angle_atom_site_label_3
_geom_angle
_geom_angle_site_symmetry_1
_geom_angle_site_symmetry_3
C24 O12 Sm1 162.8(5) . 1_545
O12 C24 C20 116.8(6) . .
O11 C24 O12 124.0(7) . .
O11 C24 C20 119.2(7) . .
C21 C20 C24 119.7(7) . .
C21 C20 C19 119.1(7) . .
C19 C20 C24 121.2(6) . .
N3 N3 C22 113.7(8) 2_765 .
C16 O5 Sm1 158.5(5) . 1_556
O5 C16 O6 123.8(7) . .
O5 C16 C12 118.6(6) . .
O6 C16 C12 117.6(6) . .
C16 O6 Sm1 161.0(5) . 2_776
C9 O3 Sm2 135.6(5) . 2_676
C9 O3 Sm1 88.5(4) . 2_676
Sm2 O3 Sm1 118.63(18) 2_676 2_676
C9 O4 Sm1 101.6(5) . 2_676
O3 C9 C10 118.5(7) . .
O3 C9 Sm1 66.5(4) . 2_676
O4 C9 O3 119.9(7) . .
O4 C9 C10 121.6(7) . .
O4 C9 Sm1 54.5(4) . 2_676
C10 C9 Sm1 167.0(5) . 2_676
C11 C10 C9 120.4(6) . .
C15 C10 C9 120.3(6) . .
C15 C10 C11 119.2(6) . .
C10 C11 C12 119.6(6) . .
C11 C12 C16 118.7(6) . .
C13 C12 C16 120.8(6) . .
C13 C12 C11 120.5(6) . .
C8 O7 Sm2 93.9(4) . 1_655
C8 O8 Sm2 92.7(4) . 1_655
O7 C8 C6 119.2(6) . .
O7 C8 Sm2 59.3(3) . 1_655
O8 C8 O7 120.2(6) . .
O8 C8 C6 120.5(7) . .
O8 C8 Sm2 61.2(4) . 1_655
C6 C8 Sm2 175.5(5) . 1_655
C5 C6 C8 120.9(6) . .
C7 C6 C8 119.3(7) . .
C7 C6 C5 119.7(7) . .
C6 C5 C4 120.8(6) . .
C6 C7 C2 120.7(7) . .
O3 Sm2 O7 109.20(18) 2_676 1_455
O3 Sm2 O8 86.14(17) 2_676 1_455
O3 Sm2 C8 99.59(19) 2_676 1_455
O3 Sm2 O15 141.26(17) 2_676 .
O3 Sm2 O16 70.86(17) 2_676 .
O3 Sm2 O14 146.58(17) 2_676 .
O7 Sm2 O8 52.87(16) 1_455 1_455
O7 Sm2 C8 26.78(19) 1_455 1_455
O7 Sm2 O15 72.33(16) 1_455 .
O8 Sm2 C8 26.17(19) 1_455 1_455
O15 Sm2 O8 119.00(17) . 1_455
O15 Sm2 C8 95.40(19) . 1_455
O16 Sm2 O7 77.03(17) . 1_455
O16 Sm2 O8 113.52(17) . 1_455
O16 Sm2 C8 96.9(2) . 1_455
O16 Sm2 O15 72.02(17) . .
O10 Sm2 O3 78.54(18) . 2_676
O10 Sm2 O7 127.27(17) . 1_455
O10 Sm2 O8 76.82(17) . 1_455
O10 Sm2 C8 101.4(2) . 1_455
O10 Sm2 O15 132.84(17) . .
O10 Sm2 O16 146.49(17) . .
O10 Sm2 O14 70.41(18) . .
O14 Sm2 O7 81.41(18) . 1_455
O14 Sm2 O8 75.24(19) . 1_455
O14 Sm2 C8 75.4(2) . 1_455
O14 Sm2 O15 71.88(17) . .
O14 Sm2 O16 142.09(17) . .
O2 Sm2 O3 84.32(18) . 2_676
O2 Sm2 O7 149.40(17) . 1_455
O2 Sm2 O8 157.70(17) . 1_455
O2 Sm2 C8 175.45(19) . 1_455
O2 Sm2 O15 80.07(17) . .
O2 Sm2 O16 82.16(18) . .
O2 Sm2 O10 81.54(18) . .
O2 Sm2 O14 102.6(2) . .
O12 Sm1 O5 154.70(19) 1_565 1_554
O12 Sm1 O6 83.92(17) 1_565 2_776
O12 Sm1 O3 69.85(16) 1_565 2_676
O12 Sm1 O4 100.94(18) 1_565 2_676
O12 Sm1 C9 83.4(2) 1_565 2_676
O12 Sm1 O1 76.16(18) 1_565 .
O12 Sm1 O9 129.29(18) 1_565 .
O12 Sm1 O13 79.04(19) 1_565 .
O5 Sm1 O6 77.72(17) 1_554 2_776
O5 Sm1 O3 128.23(15) 1_554 2_676
O5 Sm1 O4 85.22(17) 1_554 2_676
O5 Sm1 C9 107.81(19) 1_554 2_676
O5 Sm1 O1 115.02(16) 1_554 .
O5 Sm1 O13 80.20(19) 1_554 .
O6 Sm1 O3 153.55(15) 2_776 2_676
O6 Sm1 O4 145.65(18) 2_776 2_676
O6 Sm1 C9 157.89(19) 2_776 2_676
O6 Sm1 O1 75.40(17) 2_776 .
O6 Sm1 O13 77.94(18) 2_776 .
O3 Sm1 C9 24.98(17) 2_676 2_676
O4 Sm1 O3 48.55(15) 2_676 2_676
O4 Sm1 C9 23.87(19) 2_676 2_676
O1 Sm1 O3 94.44(15) . 2_676
O1 Sm1 O4 138.92(18) . 2_676
O1 Sm1 C9 118.67(19) . 2_676
O9 Sm1 O5 75.97(18) . 1_554
O9 Sm1 O6 126.19(18) . 2_776
O9 Sm1 O3 72.09(16) . 2_676
O9 Sm1 O4 76.61(19) . 2_676
O9 Sm1 C9 75.6(2) . 2_676
O9 Sm1 O1 74.68(18) . .
O9 Sm1 O13 140.08(18) . .
O13 Sm1 O3 99.64(17) . 2_676
O13 Sm1 O4 69.84(19) . 2_676
O13 Sm1 C9 81.9(2) . 2_676
O13 Sm1 O1 145.12(18) . .
C1 O1 Sm1 125.0(4) . .
C17 O10 Sm2 132.2(5) . .
C17 O9 Sm1 154.5(5) . .
N2 N1 C4 113.4(6) . .
C19 C18 C17 121.7(6) . .
C19 C18 C23 119.8(7) . .
C23 C18 C17 118.5(7) . .
C1 O2 Sm2 162.5(5) . .
N1 N2 C14 115.3(6) . .
C25 O13 Sm1 138.0(6) . .
O10 C17 C18 117.0(6) . .
O9 C17 O10 125.3(7) . .
O9 C17 C18 117.8(6) . .
C2 C3 C4 118.3(6) . .
C20 C21 C22 119.9(7) . .
C18 C19 C20 120.3(7) . .
C7 C2 C3 120.6(6) . .
C7 C2 C1 121.4(6) . .
C3 C2 C1 117.9(6) . .
C15 C14 N2 115.3(6) . .
C15 C14 C13 119.6(6) . .
C13 C14 N2 124.8(6) . .
O1 C1 O2 125.7(6) . .
O1 C1 C2 117.9(6) . .
O2 C1 C2 116.3(6) . .
C5 C4 N1 116.1(6) . .
C5 C4 C3 119.8(6) . .
C3 C4 N1 123.7(6) . .
C14 C15 C10 121.2(7) . .
C21 C22 N3 115.2(7) . .
C23 C22 N3 123.7(7) . .
C23 C22 C21 121.1(7) . .
C22 C23 C18 119.8(8) . .
C12 C13 C14 119.8(6) . .
C28 N4 C27 114.6(11) . .
C25 N4 C28 131.3(15) . .
C25 N4 C27 113.6(11) . .
O13 C25 C26 120.2(9) . .
N4 C25 O13 127.9(14) . .
N4 C25 C26 111.9(12) . .
C31 N5 C32 117.4(17) . .
C29 N5 C31 118.5(18) . .
C29 N5 C32 124(2) . .
N5 C29 C30 110(3) . .
O18 C29 C30 109.0(15) . .
O18 C29 N5 140(3) . .

loop_
_geom_bond_atom_site_label_1
_geom_bond_atom_site_label_2
_geom_bond_distance
_geom_bond_site_symmetry_2
O12 C24 1.248(9) .
O12 Sm1 2.328(5) 1_545
C24 C20 1.503(11) .
C24 O11 1.243(9) .
C20 C21 1.371(10) .
C20 C19 1.412(10) .
N3 N3 1.234(14) 2_765
N3 C22 1.418(10) .
O5 C16 1.258(9) .
O5 Sm1 2.352(5) 1_556
C16 O6 1.275(9) .
C16 C12 1.485(10) .
O6 Sm1 2.369(5) 2_776
O3 C9 1.282(9) .
O3 Sm2 2.378(5) 2_676
O3 Sm1 2.784(5) 2_676
O4 C9 1.254(9) .
O4 Sm1 2.524(5) 2_676
C9 C10 1.486(10) .
C9 Sm1 3.035(8) 2_676
C10 C11 1.399(10) .
C10 C15 1.393(10) .
C11 C12 1.410(10) .
C12 C13 1.373(10) .
O7 C8 1.289(9) .
O7 Sm2 2.460(5) 1_655
O8 C8 1.260(9) .
O8 Sm2 2.503(5) 1_655
C8 C6 1.484(10) .
C8 Sm2 2.854(7) 1_655
C6 C5 1.379(10) .
C6 C7 1.378(10) .
C5 C4 1.387(10) .
C7 C2 1.381(10) .
Sm2 O3 2.378(5) 2_676
Sm2 O7 2.460(5) 1_455
Sm2 O8 2.503(5) 1_455
Sm2 C8 2.854(7) 1_455
Sm2 O15 2.502(5) .
Sm2 O16 2.459(5) .
Sm2 O10 2.343(5) .
Sm2 O14 2.423(6) .
Sm2 O2 2.279(5) .
Sm1 O12 2.328(5) 1_565
Sm1 O5 2.352(5) 1_554
Sm1 O6 2.369(5) 2_776
Sm1 O3 2.784(5) 2_676
Sm1 O4 2.524(5) 2_676
Sm1 C9 3.035(8) 2_676
Sm1 O1 2.457(5) .
Sm1 O9 2.333(5) .
Sm1 O13 2.413(5) .
C28 N4 1.469(14) .
O1 C1 1.259(9) .
O10 C17 1.264(9) .
O9 C17 1.247(9) .
N1 N2 1.257(9) .
N1 C4 1.438(9) .
C18 C17 1.495(10) .
C18 C19 1.389(11) .
C18 C23 1.394(10) .
O2 C1 1.258(9) .
N2 C14 1.430(9) .
O13 C25 1.262(13) .
C3 C2 1.395(10) .
C3 C4 1.416(10) .
C21 C22 1.409(11) .
C2 C1 1.533(9) .
C14 C15 1.375(10) .
C14 C13 1.415(10) .
C22 C23 1.359(11) .
N4 C25 1.201(15) .
N4 C27 1.575(18) .
C26 C25 1.580(17) .
C30 C29 1.62(3) .
N5 C31 1.48(2) .
N5 C32 1.53(2) .
N5 C29 1.44(3) .
O18 C29 1.28(3) .
